data_4068838
loop_
_publ_author_name
'Anderson, Brian J.'
'Glueck, David S.'
'DiPasquale, Antonio G.'
'Rheingold, Arnold L.'

_publ_section_title
;
 Substrate and Catalyst Screening in Platinum-Catalyzed Asymmetric
 Alkylation of Bis(secondary) Phosphines. Synthesis of an Enantiomerically
 PureC2-Symmetric Diphosphine
;
_journal_issue 1
_journal_name_full Organometallics
_journal_page_first 386
_journal_paper_doi 10.1021/om801124t
_journal_volume 28
_journal_year 2009
_chemical_formula_sum 'C30 H26 B2 F6 P2'
_chemical_formula_weight 590.12
_chemical_name_systematic
; 

 ? 

;
_space_group_IT_number 19
_symmetry_cell_setting orthorhombic
_symmetry_space_group_name_Hall 'P 2ac 2ab'
_symmetry_space_group_name_H-M 'P 21 21 21'
_atom_sites_solution_hydrogens geom
_atom_sites_solution_primary direct
_atom_sites_solution_secondary difmap
_audit_creation_method SHELXL-97
_cell_angle_alpha 90.00
_cell_angle_beta 90.00
_cell_angle_gamma 90.00
_cell_formula_units_Z 4
_cell_length_a 10.3469(7)
_cell_length_b 13.8409(9)
_cell_length_c 20.1361(13)
_cell_measurement_reflns_used 6587
_cell_measurement_temperature 100(2)
_cell_measurement_theta_max 25.69
_cell_measurement_theta_min 2.46
_cell_volume 2883.7(3)
_computing_cell_refinement 'Bruker SMART'
_computing_data_collection 'Bruker SMART'
_computing_data_reduction 'Bruker SAINT'
_computing_molecular_graphics 'Bruker SHELXTL'
_computing_publication_material 'Bruker SHELXTL'
_computing_structure_refinement 'SHELXL-97 (Sheldrick, 1997)'
_computing_structure_solution 'SHELXS-97 (Sheldrick, 1990)'
_diffrn_ambient_temperature 100(2)
_diffrn_measured_fraction_theta_full 0.989
_diffrn_measured_fraction_theta_max 0.989
_diffrn_measurement_device_type 'CCD area detector'
_diffrn_measurement_method 'phi and omega scans'
_diffrn_radiation_monochromator graphite
_diffrn_radiation_source 'fine-focus sealed tube'
_diffrn_radiation_type MoK\a
_diffrn_radiation_wavelength 0.71073
_diffrn_reflns_av_R_equivalents 0.0438
_diffrn_reflns_av_sigmaI/netI 0.0420
_diffrn_reflns_limit_h_max 13
_diffrn_reflns_limit_h_min -12
_diffrn_reflns_limit_k_max 17
_diffrn_reflns_limit_k_min -17
_diffrn_reflns_limit_l_max 25
_diffrn_reflns_limit_l_min -26
_diffrn_reflns_number 24699
_diffrn_reflns_theta_full 27.51
_diffrn_reflns_theta_max 27.51
_diffrn_reflns_theta_min 1.79
_exptl_absorpt_coefficient_mu 0.209
_exptl_absorpt_correction_T_max 0.945
_exptl_absorpt_correction_T_min 0.887
_exptl_absorpt_correction_type empirical
_exptl_absorpt_process_details sadabs
_exptl_crystal_colour block
_exptl_crystal_density_diffrn 1.345
_exptl_crystal_density_meas 0
_exptl_crystal_density_method 'not measured'
_exptl_crystal_description colorless
_exptl_crystal_F_000 1200
_exptl_crystal_size_max .2
_exptl_crystal_size_mid .2
_exptl_crystal_size_min .1
_refine_diff_density_max 0.597
_refine_diff_density_min -0.247
_refine_diff_density_rms 0.074
_refine_ls_abs_structure_details 'Flack H D (1983), Acta Cryst. A39, 876-881'
_refine_ls_abs_structure_Flack -0.01(9)
_refine_ls_extinction_method none
_refine_ls_goodness_of_fit_ref 1.137
_refine_ls_hydrogen_treatment mixed
_refine_ls_matrix_type full
_refine_ls_number_parameters 361
_refine_ls_number_reflns 6445
_refine_ls_number_restraints 0
_refine_ls_restrained_S_all 1.137
_refine_ls_R_factor_all 0.0483
_refine_ls_R_factor_gt 0.0444
_refine_ls_shift/su_max 0.030
_refine_ls_shift/su_mean 0.005
_refine_ls_structure_factor_coef Fsqd
_refine_ls_weighting_details 'calc w=1/[\s^2^(Fo^2^)+(0.0700P)^2^+0.5000P] where P=(Fo^2^+2Fc^2^)/3'
_refine_ls_weighting_scheme calc
_refine_ls_wR_factor_gt 0.1210
_refine_ls_wR_factor_ref 0.1233
_reflns_number_gt 5973
_reflns_number_total 6445
_reflns_threshold_expression >2sigma(I)
_cod_data_source_file om801124t_si_001.cif
_cod_data_source_block glu219
_cod_depositor_comments
;
The following automatic conversions were performed:

'_symmetry_cell_setting' value 'Orthorhombic' changed to
'orthorhombic' according to
/home/saulius/struct/CIF-dictionaries/cif_core.dic dictionary named
'cif_core.dic' version 2.4.2 from 2011-04-26.

Automatic conversion script
Id: cif_fix_values 1715 2011-07-08 13:25:40Z adriana 
;
_cod_original_sg_symbol_H-M P2(1)2(1)2(1)
_cod_database_code 4068838

loop_
_symmetry_equiv_pos_as_xyz
'x, y, z'
'-x+1/2, -y, z+1/2'
'-x, y+1/2, -z+1/2'
'x+1/2, -y+1/2, -z'

loop_
_atom_site_label
_atom_site_type_symbol
_atom_site_fract_x
_atom_site_fract_y
_atom_site_fract_z
_atom_site_U_iso_or_equiv
_atom_site_adp_type
_atom_site_occupancy
_atom_site_symmetry_multiplicity
_atom_site_calc_flag
_atom_site_refinement_flags
P1 P 0.33814(6) 0.04267(4) 0.89741(3) 0.01600(14) Uani 1 1 d .
P2 P 0.52753(6) 0.15830(4) 0.71311(3) 0.01639(14) Uani 1 1 d .
F4 F 0.15452(18) 0.12025(12) 0.60021(8) 0.0365(4) Uani 1 1 d .
F1 F -0.05630(18) 0.11200(12) 0.88972(10) 0.0399(4) Uani 1 1 d .
F5 F 0.21052(16) 0.03668(11) 0.68525(8) 0.0298(4) Uani 1 1 d .
F6 F 0.01254(17) 0.07764(13) 0.67158(10) 0.0405(5) Uani 1 1 d .
F2 F -0.06229(17) 0.03076(13) 0.79902(9) 0.0362(4) Uani 1 1 d .
F3 F -0.21934(17) 0.02268(15) 0.86775(11) 0.0468(5) Uani 1 1 d .
C25 C 0.6029(2) 0.08039(18) 0.65254(13) 0.0188(5) Uani 1 1 d .
C19 C 0.2734(2) 0.11933(17) 0.96223(12) 0.0181(5) Uani 1 1 d .
C9 C 0.4651(2) 0.07546(17) 0.77640(11) 0.0183(5) Uani 1 1 d .
H9A H 0.4028 0.0306 0.7553 0.022 Uiso 1 1 calc R
H9B H 0.5375 0.0364 0.7940 0.022 Uiso 1 1 calc R
C8 C 0.3976(2) 0.12720(18) 0.83472(12) 0.0182(5) Uani 1 1 d .
H8A H 0.3242 0.1655 0.8174 0.022 Uiso 1 1 calc R
H8B H 0.4593 0.1725 0.8557 0.022 Uiso 1 1 calc R
C29 C 0.7800(3) 0.0471(2) 0.57749(13) 0.0243(5) Uani 1 1 d .
H29A H 0.8631 0.0628 0.5606 0.029 Uiso 1 1 calc R
C1 C 0.1073(3) -0.07110(18) 0.89569(14) 0.0231(5) Uani 1 1 d .
C15 C 0.0559(3) 0.2397(2) 0.74123(15) 0.0282(6) Uani 1 1 d .
H15A H -0.0262 0.2090 0.7412 0.034 Uiso 1 1 calc R
C10 C 0.3921(2) 0.20701(19) 0.66404(12) 0.0201(5) Uani 1 1 d .
H10A H 0.4259 0.2596 0.6355 0.024 Uiso 1 1 calc R
H10B H 0.3604 0.1552 0.6343 0.024 Uiso 1 1 calc R
C28 C 0.7143(3) -0.0304(2) 0.55209(13) 0.0273(6) Uani 1 1 d .
H28A H 0.7518 -0.0680 0.5176 0.033 Uiso 1 1 calc R
C27 C 0.5926(3) -0.0544(2) 0.57658(14) 0.0284(6) Uani 1 1 d .
H27A H 0.5474 -0.1084 0.5590 0.034 Uiso 1 1 calc R
C30 C 0.7258(2) 0.10340(19) 0.62801(12) 0.0203(5) Uani 1 1 d .
H30A H 0.7721 0.1569 0.6456 0.024 Uiso 1 1 calc R
C23 C 0.1421(3) 0.2534(2) 0.99804(15) 0.0271(6) Uani 1 1 d .
H23A H 0.0822 0.3034 0.9883 0.033 Uiso 1 1 calc R
C12 C 0.2933(3) 0.33052(18) 0.73918(13) 0.0215(5) Uani 1 1 d .
H12A H 0.3739 0.3633 0.7381 0.026 Uiso 1 1 calc R
C18 C 0.1326(3) 0.1101(2) 0.66577(14) 0.0268(6) Uani 1 1 d .
B2 B 0.6409(3) 0.2554(2) 0.74961(16) 0.0255(6) Uani 1 1 d .
C24 C 0.1879(2) 0.19494(19) 0.94718(13) 0.0220(5) Uani 1 1 d .
H24A H 0.1616 0.2060 0.9026 0.026 Uiso 1 1 calc R
C16 C 0.1572(3) 0.20143(18) 0.70441(12) 0.0215(5) Uani 1 1 d .
C21 C 0.2665(3) 0.1650(2) 1.07764(13) 0.0281(6) Uani 1 1 d .
H21A H 0.2931 0.1551 1.1223 0.034 Uiso 1 1 calc R
C6 C -0.0270(3) -0.05737(18) 0.89895(14) 0.0246(5) Uani 1 1 d .
C26 C 0.5378(3) 0.00026(19) 0.62634(13) 0.0247(5) Uani 1 1 d .
H26A H 0.4550 -0.0166 0.6431 0.030 Uiso 1 1 calc R
B1 B 0.4748(3) -0.0408(2) 0.92706(15) 0.0230(6) Uani 1 1 d .
C7 C 0.1973(2) -0.00958(19) 0.85449(13) 0.0219(5) Uani 1 1 d .
H7A H 0.1464 0.0441 0.8352 0.026 Uiso 1 1 calc R
H7B H 0.2294 -0.0494 0.8171 0.026 Uiso 1 1 calc R
C2 C 0.1588(3) -0.14874(19) 0.93084(14) 0.0281(6) Uani 1 1 d .
H2A H 0.2492 -0.1604 0.9285 0.034 Uiso 1 1 calc R
C22 C 0.1827(3) 0.2395(2) 1.06245(14) 0.0284(6) Uani 1 1 d .
H22A H 0.1531 0.2814 1.0966 0.034 Uiso 1 1 calc R
C5 C -0.1044(3) -0.1178(2) 0.93580(16) 0.0328(7) Uani 1 1 d .
H5A H -0.1951 -0.1076 0.9368 0.039 Uiso 1 1 calc R
C11 C 0.2780(3) 0.24607(18) 0.70289(12) 0.0195(5) Uani 1 1 d .
C17 C -0.0904(3) 0.0259(2) 0.86406(16) 0.0321(7) Uani 1 1 d .
C14 C 0.0754(3) 0.3234(2) 0.77822(15) 0.0305(6) Uani 1 1 d .
H14A H 0.0072 0.3495 0.8042 0.037 Uiso 1 1 calc R
C20 C 0.3120(3) 0.1042(2) 1.02771(13) 0.0227(5) Uani 1 1 d .
H20A H 0.3690 0.0526 1.0382 0.027 Uiso 1 1 calc R
C13 C 0.1936(3) 0.36792(19) 0.77691(14) 0.0286(6) Uani 1 1 d .
H13A H 0.2071 0.4250 0.8022 0.034 Uiso 1 1 calc R
C3 C 0.0831(3) -0.2093(2) 0.96899(16) 0.0342(7) Uani 1 1 d .
H3A H 0.1213 -0.2608 0.9931 0.041 Uiso 1 1 calc R
C4 C -0.0506(3) -0.1940(2) 0.97182(16) 0.0354(7) Uani 1 1 d .
H4A H -0.1040 -0.2349 0.9979 0.042 Uiso 1 1 calc R

loop_
_atom_site_aniso_label
_atom_site_aniso_U_11
_atom_site_aniso_U_22
_atom_site_aniso_U_33
_atom_site_aniso_U_23
_atom_site_aniso_U_13
_atom_site_aniso_U_12
P1 0.0171(3) 0.0169(3) 0.0140(3) 0.0008(2) 0.0010(2) -0.0007(2)
P2 0.0164(3) 0.0177(3) 0.0150(3) 0.0006(2) 0.0021(2) -0.0012(2)
F4 0.0486(10) 0.0369(9) 0.0240(8) -0.0050(7) -0.0121(8) 0.0022(8)
F1 0.0374(10) 0.0252(9) 0.0571(12) -0.0083(8) -0.0034(9) 0.0040(8)
F5 0.0334(9) 0.0203(8) 0.0358(9) -0.0021(7) -0.0083(7) 0.0017(7)
F6 0.0252(9) 0.0429(10) 0.0535(12) -0.0128(9) -0.0087(8) -0.0071(8)
F2 0.0316(9) 0.0411(10) 0.0359(10) 0.0044(8) -0.0058(7) -0.0030(8)
F3 0.0248(9) 0.0508(12) 0.0648(13) 0.0019(10) 0.0005(9) 0.0008(8)
C25 0.0186(12) 0.0211(12) 0.0168(12) 0.0021(9) 0.0042(10) 0.0032(10)
C19 0.0188(12) 0.0174(12) 0.0180(12) -0.0004(9) 0.0051(10) -0.0033(10)
C9 0.0213(12) 0.0181(11) 0.0154(11) 0.0015(9) 0.0028(10) -0.0020(10)
C8 0.0182(12) 0.0191(12) 0.0174(12) 0.0032(9) 0.0015(9) -0.0020(9)
C29 0.0213(12) 0.0307(14) 0.0209(12) 0.0049(11) 0.0056(10) 0.0026(11)
C1 0.0270(13) 0.0203(12) 0.0220(13) -0.0041(10) 0.0041(11) -0.0053(10)
C15 0.0225(14) 0.0269(14) 0.0353(15) 0.0016(12) 0.0000(12) 0.0035(11)
C10 0.0226(12) 0.0211(12) 0.0166(12) 0.0010(10) 0.0004(10) 0.0017(10)
C28 0.0328(15) 0.0266(14) 0.0224(13) -0.0005(11) 0.0054(11) 0.0095(12)
C27 0.0327(15) 0.0234(14) 0.0290(14) -0.0064(11) 0.0053(12) -0.0043(11)
C30 0.0203(12) 0.0215(13) 0.0193(12) 0.0035(10) 0.0001(10) 0.0000(10)
C23 0.0256(14) 0.0211(13) 0.0346(15) -0.0017(11) 0.0050(12) 0.0021(11)
C12 0.0246(13) 0.0182(12) 0.0219(12) 0.0016(10) -0.0005(10) 0.0005(10)
C18 0.0246(14) 0.0281(14) 0.0278(14) -0.0018(11) -0.0067(11) -0.0006(11)
B2 0.0225(15) 0.0273(16) 0.0268(16) -0.0043(12) -0.0018(12) -0.0072(12)
C24 0.0209(13) 0.0234(13) 0.0219(12) 0.0015(10) -0.0008(10) 0.0008(10)
C16 0.0240(13) 0.0202(11) 0.0205(12) 0.0016(10) -0.0044(11) 0.0017(10)
C21 0.0295(14) 0.0389(16) 0.0159(12) -0.0040(11) 0.0014(11) -0.0025(12)
C6 0.0249(13) 0.0213(12) 0.0277(13) -0.0091(11) 0.0044(11) -0.0047(11)
C26 0.0233(13) 0.0252(13) 0.0255(13) -0.0018(10) 0.0059(11) -0.0041(11)
B1 0.0233(14) 0.0227(14) 0.0229(14) 0.0042(11) -0.0017(12) 0.0067(12)
C7 0.0226(13) 0.0240(13) 0.0192(12) -0.0016(10) 0.0013(10) -0.0035(10)
C2 0.0306(14) 0.0236(13) 0.0302(14) 0.0001(11) 0.0027(12) -0.0001(12)
C22 0.0311(15) 0.0268(14) 0.0274(14) -0.0084(11) 0.0105(12) -0.0029(11)
C5 0.0304(15) 0.0291(15) 0.0389(17) -0.0081(13) 0.0094(13) -0.0059(12)
C11 0.0225(12) 0.0203(12) 0.0157(12) 0.0028(9) -0.0021(10) 0.0038(10)
C17 0.0216(14) 0.0327(16) 0.0419(17) -0.0047(13) 0.0004(12) -0.0046(12)
C14 0.0294(14) 0.0313(15) 0.0309(15) -0.0022(12) 0.0078(12) 0.0090(12)
C20 0.0243(14) 0.0247(13) 0.0192(12) 0.0024(10) 0.0022(10) 0.0014(10)
C13 0.0387(16) 0.0204(13) 0.0267(14) -0.0023(11) -0.0014(12) 0.0061(11)
C3 0.0437(18) 0.0257(15) 0.0332(16) 0.0030(12) 0.0060(14) -0.0021(13)
C4 0.0430(19) 0.0250(14) 0.0381(17) -0.0002(12) 0.0144(14) -0.0093(13)

loop_
_atom_type_symbol
_atom_type_description
_atom_type_scat_dispersion_real
_atom_type_scat_dispersion_imag
_atom_type_scat_source
C C 0.0033 0.0016 'International Tables Vol C Tables 4.2.6.8 and 6.1.1.4'
H H 0.0000 0.0000 'International Tables Vol C Tables 4.2.6.8 and 6.1.1.4'
B B 0.0013 0.0007 'International Tables Vol C Tables 4.2.6.8 and 6.1.1.4'
F F 0.0171 0.0103 'International Tables Vol C Tables 4.2.6.8 and 6.1.1.4'
P P 0.1023 0.0942 'International Tables Vol C Tables 4.2.6.8 and 6.1.1.4'

loop_
_geom_angle_atom_site_label_1
_geom_angle_atom_site_label_2
_geom_angle_atom_site_label_3
_geom_angle
C19 P1 C8 104.32(12)
C19 P1 C7 106.00(12)
C8 P1 C7 101.16(12)
C19 P1 B1 113.63(12)
C8 P1 B1 110.59(12)
C7 P1 B1 119.47(13)
C25 P2 C9 104.39(12)
C25 P2 C10 100.65(12)
C9 P2 C10 109.50(12)
C25 P2 B2 114.25(13)
C9 P2 B2 112.68(13)
C10 P2 B2 114.32(13)
C26 C25 C30 118.9(2)
C26 C25 P2 121.31(19)
C30 C25 P2 119.6(2)
C20 C19 C24 119.8(2)
C20 C19 P1 119.21(19)
C24 C19 P1 120.97(19)
C8 C9 P2 113.49(16)
C9 C8 P1 112.39(17)
C28 C29 C30 120.6(3)
C2 C1 C6 117.4(3)
C2 C1 C7 118.5(2)
C6 C1 C7 124.1(3)
C16 C15 C14 119.6(3)
C11 C10 P2 116.48(17)
C29 C28 C27 120.2(3)
C26 C27 C28 119.9(3)
C29 C30 C25 119.6(2)
C22 C23 C24 120.6(3)
C13 C12 C11 121.3(3)
F6 C18 F5 106.1(2)
F6 C18 F4 106.2(2)
F5 C18 F4 105.2(2)
F6 C18 C16 113.4(2)
F5 C18 C16 112.3(2)
F4 C18 C16 113.0(2)
C23 C24 C19 119.4(2)
C15 C16 C11 121.3(2)
C15 C16 C18 118.0(2)
C11 C16 C18 120.8(2)
C22 C21 C20 120.2(3)
C5 C6 C1 121.3(3)
C5 C6 C17 117.7(3)
C1 C6 C17 121.0(2)
C27 C26 C25 120.7(3)
C1 C7 P1 116.85(19)
C3 C2 C1 122.2(3)
C23 C22 C21 120.3(3)
C6 C5 C4 120.5(3)
C16 C11 C12 117.6(2)
C16 C11 C10 123.5(2)
C12 C11 C10 118.9(2)
F3 C17 F2 105.8(3)
F3 C17 F1 105.7(2)
F2 C17 F1 105.9(2)
F3 C17 C6 112.6(3)
F2 C17 C6 113.6(2)
F1 C17 C6 112.7(2)
C13 C14 C15 119.6(3)
C21 C20 C19 119.7(2)
C14 C13 C12 120.6(3)
C2 C3 C4 119.5(3)
C5 C4 C3 119.1(3)

loop_
_geom_bond_atom_site_label_1
_geom_bond_atom_site_label_2
_geom_bond_distance
P1 C19 1.811(2)
P1 C8 1.828(2)
P1 C7 1.842(3)
P1 B1 1.921(3)
P2 C25 1.805(3)
P2 C9 1.832(2)
P2 C10 1.842(3)
P2 B2 1.929(3)
F4 C18 1.347(3)
F1 C17 1.346(3)
F5 C18 1.355(3)
F6 C18 1.327(3)
F2 C17 1.343(4)
F3 C17 1.337(3)
C25 C26 1.401(4)
C25 C30 1.401(4)
C19 C20 1.393(4)
C19 C24 1.404(3)
C9 C8 1.542(3)
C29 C28 1.369(4)
C29 C30 1.399(4)
C1 C2 1.393(4)
C1 C6 1.404(4)
C1 C7 1.511(4)
C15 C16 1.389(4)
C15 C14 1.392(4)
C10 C11 1.516(3)
C28 C27 1.392(4)
C27 C26 1.377(4)
C23 C22 1.377(4)
C23 C24 1.388(4)
C12 C13 1.382(4)
C12 C11 1.388(4)
C18 C16 1.505(4)
C16 C11 1.395(4)
C21 C22 1.382(4)
C21 C20 1.393(4)
C6 C5 1.375(4)
C6 C17 1.501(4)
C2 C3 1.381(4)
C5 C4 1.396(5)
C14 C13 1.369(4)
C3 C4 1.400(5)
